data_4300148
loop_
_publ_author_name
'Parimal Paul'
'Beena Tyagi'
'Anvarhusen K. Bilakhiya'
'Parthasarathi Dastidar'
'Eringathodi Suresh'

_publ_section_title
;
Metal-Assisted Unusual Hydroxylation at the Carbon Atom of the Triazine
Ring in Dinuclear Ruthenium(II) and Osmium(II) Complexes Bridged by
2,4,6-Tris(2-pyridyl)-1,3,5-triazine: Synthesis, Structural
Characterization, Stereochemistry, and Electrochemical Studies
;
_journal_name_full 'Inorganic Chemistry'
_journal_page_first 14
_journal_page_last 22
_journal_paper_doi 10.1021/ic990938x
_journal_volume 39
_journal_year 2000
_chemical_formula_sum 'C58 H47 F18 N14 O2 P3 Ru2'
_chemical_formula_weight 1609.15
_space_group_IT_number 15
_symmetry_cell_setting monoclinic
_symmetry_space_group_name_Hall '-C 2yc'
_symmetry_space_group_name_H-M 'C 1 2/c 1'
_atom_sites_solution_hydrogens geom
_atom_sites_solution_primary direct
_atom_sites_solution_secondary difmap
_audit_creation_method SHELXL-97
_cell_angle_alpha 90.00
_cell_angle_beta 92.84(2)
_cell_angle_gamma 90.00
_cell_formula_units_Z 8
_cell_length_a 24.584(7)
_cell_length_b 14.309(4)
_cell_length_c 41.044(13)
_cell_measurement_reflns_used 25
_cell_measurement_temperature 293(2)
_cell_measurement_theta_max 11
_cell_measurement_theta_min 7
_cell_volume 14420(7)
_computing_cell_refinement 'CAD-4 PC '
_computing_data_collection 'CAD-4 PC '
_computing_data_reduction NRCVAX
_computing_molecular_graphics 'ORTEP, PLUTON '
_computing_structure_refinement 'SHELXL-97 (Sheldrick, 1997)'
_computing_structure_solution 'SHELXS-97 (Sheldrick, 1990)'
_diffrn_ambient_temperature 293(2)
_diffrn_measured_fraction_theta_full 0.473
_diffrn_measured_fraction_theta_max 0.473
_diffrn_measurement_device_type 'Enraf-Nonius CAD-4 diffractometr '
_diffrn_measurement_method 'omega-two theta'
_diffrn_radiation_monochromator graphite
_diffrn_radiation_source 'fine-focus sealed tube'
_diffrn_radiation_type MoK\a
_diffrn_radiation_wavelength 0.70930
_diffrn_reflns_av_R_equivalents 0.0000
_diffrn_reflns_av_sigmaI/netI 0.1675
_diffrn_reflns_limit_h_max 26
_diffrn_reflns_limit_h_min -26
_diffrn_reflns_limit_k_max 15
_diffrn_reflns_limit_k_min 0
_diffrn_reflns_limit_l_max 44
_diffrn_reflns_limit_l_min 0
_diffrn_reflns_number 9910
_diffrn_reflns_theta_full 22.91
_diffrn_reflns_theta_max 22.91
_diffrn_reflns_theta_min 2.19
_diffrn_standards_decay_% nil
_diffrn_standards_interval_time 1h
_diffrn_standards_number 3
_exptl_absorpt_coefficient_mu 0.581
_exptl_crystal_colour dark_red
_exptl_crystal_density_diffrn 1.482
_exptl_crystal_density_method 'not measured'
_exptl_crystal_description plates
_exptl_crystal_F_000 6432
_exptl_crystal_size_max 0.14
_exptl_crystal_size_mid 0.08
_exptl_crystal_size_min 0.04
_refine_diff_density_max 2.365
_refine_diff_density_min -1.756
_refine_diff_density_rms 0.311
_refine_ls_extinction_coef 0.0041(5)
_refine_ls_extinction_expression Fc^*^=kFc[1+0.001xFc^2^\l^3^/sin(2\q)]^-1/4^
_refine_ls_extinction_method SHELXL
_refine_ls_goodness_of_fit_ref 1.679
_refine_ls_hydrogen_treatment mixed
_refine_ls_matrix_type full
_refine_ls_number_parameters 388
_refine_ls_number_reflns 9910
_refine_ls_number_restraints 0
_refine_ls_restrained_S_all 1.679
_refine_ls_R_factor_all 0.2677
_refine_ls_R_factor_gt 0.1796
_refine_ls_shift/su_max 0.027
_refine_ls_shift/su_mean 0.004
_refine_ls_structure_factor_coef Fsqd
_refine_ls_weighting_details 'w=1/[\s^2^(Fo^2^)+(0.2000P)^2^+0.0000P] where P=(Fo^2^+2Fc^2^)/3'
_refine_ls_weighting_scheme calc
_refine_ls_wR_factor_gt 0.4789
_refine_ls_wR_factor_ref 0.5029
_reflns_number_gt 5554
_reflns_number_total 9910
_reflns_threshold_expression >2sigma(I)
_cod_depositor_comments
;
The following automatic conversions were performed:

'_refine_ls_weighting_scheme' value 'calc
w=1/[\s^2^(Fo^2^)+(0.2000P)^2^+0.0000P] where P=(Fo^2^+2Fc^2^)/3' was
changed to 'calc'. New tag '_refine_ls_weighting_details' was
created. The value of the new tag was set to
'w=1/[\s^2^(Fo^2^)+(0.2000P)^2^+0.0000P] where P=(Fo^2^+2Fc^2^)/3'.

Automatic conversion script
Id: cif_fix_values 3143 2015-03-26 13:38:13Z robertas 
;
_cod_database_code 4300148

loop_
_symmetry_equiv_pos_as_xyz
'x, y, z'
'-x, y, -z+1/2'
'x+1/2, y+1/2, z'
'-x+1/2, y+1/2, -z+1/2'
'-x, -y, -z'
'x, -y, z-1/2'
'-x+1/2, -y+1/2, -z'
'x+1/2, -y+1/2, z-1/2'

loop_
_atom_site_label
_atom_site_type_symbol
_atom_site_fract_x
_atom_site_fract_y
_atom_site_fract_z
_atom_site_U_iso_or_equiv
_atom_site_adp_type
_atom_site_occupancy
_atom_site_calc_flag
_atom_site_refinement_flags
_atom_site_disorder_assembly
_atom_site_disorder_group
Ru1 Ru 0.26351(7) 0.00095(14) 0.29790(4) 0.0393(7) Uani 1 d . . .
Ru2 Ru 0.12283(7) -0.10125(13) 0.41872(4) 0.0370(7) Uani 1 d . . .
C1 C 0.2302(14) 0.055(3) 0.3795(9) 0.090(10) Uiso 1 d . . .
N1 N 0.2869(15) 0.044(3) 0.3967(9) 0.124(11) Uiso 1 d . . .
C5 C 0.3067(19) 0.131(3) 0.4125(11) 0.128(15) Uiso 1 d . . .
C4 C 0.272(2) 0.200(4) 0.4182(13) 0.157(19) Uiso 1 d . . .
C3 C 0.2129(17) 0.200(3) 0.3985(10) 0.116(13) Uiso 1 d . . .
C2 C 0.1949(11) 0.1291(19) 0.3826(7) 0.059(7) Uiso 1 d . . .
O1 O 0.1582(10) -0.0022(16) 0.3474(6) 0.102(7) Uiso 1 d . . .
H1 H 0.1364 0.0182 0.3602 0.153 Uiso 1 calc R . .
C6 C 0.2063(11) -0.0334(19) 0.3652(7) 0.059(7) Uiso 1 d . . .
N3 N 0.2598(12) -0.210(2) 0.3718(7) 0.095(9) Uiso 1 d . . .
N4 N 0.2434(11) -0.0694(19) 0.3414(6) 0.083(8) Uiso 1 d . . .
N2 N 0.1915(9) -0.1002(17) 0.3903(6) 0.065(6) Uiso 1 d . . .
C7 C 0.2202(16) -0.173(3) 0.3900(10) 0.106(12) Uiso 1 d . . .
C13 C 0.2679(13) -0.147(2) 0.3481(8) 0.085(10) Uiso 1 d . . .
C8 C 0.2082(13) -0.241(2) 0.4168(8) 0.082(10) Uiso 1 d . . .
C9 C 0.1476(19) -0.279(4) 0.4555(12) 0.136(16) Uiso 1 d . . .
C10 C 0.181(3) -0.356(5) 0.4694(17) 0.20(2) Uiso 1 d . . .
C11 C 0.236(2) -0.372(4) 0.4546(14) 0.16(2) Uiso 1 d . . .
C12 C 0.2412(17) -0.326(3) 0.4224(11) 0.115(13) Uiso 1 d . . .
N5 N 0.1666(11) -0.218(2) 0.4364(7) 0.087(8) Uiso 1 d . . .
C14 C 0.3049(14) -0.178(2) 0.3176(9) 0.089(10) Uiso 1 d . . .
C15 C 0.3362(15) -0.261(3) 0.3283(9) 0.097(11) Uiso 1 d . . .
C16 C 0.3727(15) -0.282(3) 0.3012(10) 0.103(12) Uiso 1 d . . .
C17 C 0.3794(15) -0.218(3) 0.2778(9) 0.101(12) Uiso 1 d . . .
C18 C 0.3461(16) -0.142(3) 0.2737(10) 0.107(12) Uiso 1 d . . .
N6 N 0.3084(11) -0.1201(19) 0.2952(7) 0.082(8) Uiso 1 d . . .
C19 C 0.1600(15) -0.118(3) 0.2834(9) 0.096(11) Uiso 1 d . . .
C20 C 0.1198(14) -0.147(3) 0.2582(9) 0.093(11) Uiso 1 d . . .
C21 C 0.1192(16) -0.127(3) 0.2282(10) 0.109(13) Uiso 1 d . . .
C22 C 0.1582(17) -0.064(3) 0.2145(10) 0.111(13) Uiso 1 d . . .
C23 C 0.1978(13) -0.034(2) 0.2366(8) 0.072(8) Uiso 1 d . . .
C24 C 0.2417(14) 0.023(2) 0.2251(9) 0.085(10) Uiso 1 d . . .
C25 C 0.2516(15) 0.052(3) 0.1936(9) 0.094(11) Uiso 1 d . . .
C26 C 0.2966(14) 0.108(2) 0.1859(9) 0.092(10) Uiso 1 d . . .
C27 C 0.3345(18) 0.132(3) 0.2125(11) 0.122(14) Uiso 1 d . . .
C28 C 0.3251(16) 0.098(3) 0.2448(10) 0.100(11) Uiso 1 d . . .
N7 N 0.1979(11) -0.059(2) 0.2681(7) 0.090(8) Uiso 1 d . . .
N8 N 0.2800(11) 0.048(2) 0.2517(7) 0.089(8) Uiso 1 d . . .
C29 C 0.3719(13) 0.043(2) 0.3307(8) 0.079(9) Uiso 1 d . . .
C30 C 0.4144(19) 0.093(3) 0.3440(12) 0.130(15) Uiso 1 d . . .
C31 C 0.4054(19) 0.188(3) 0.3549(11) 0.131(15) Uiso 1 d . . .
C32 C 0.3481(16) 0.225(3) 0.3447(10) 0.106(12) Uiso 1 d . . .
C33 C 0.3130(12) 0.163(2) 0.3287(7) 0.066(8) Uiso 1 d . . .
C34 C 0.2577(10) 0.1958(19) 0.3187(6) 0.053(7) Uiso 1 d . . .
C35 C 0.2362(15) 0.283(3) 0.3278(9) 0.098(11) Uiso 1 d . . .
C36 C 0.1796(16) 0.300(3) 0.3205(10) 0.110(12) Uiso 1 d . . .
C37 C 0.1482(17) 0.228(3) 0.3043(11) 0.121(14) Uiso 1 d . . .
C38 C 0.1731(14) 0.146(3) 0.2970(9) 0.089(10) Uiso 1 d . . .
N10 N 0.2247(11) 0.1262(18) 0.3075(7) 0.084(8) Uiso 1 d . . .
N9 N 0.3248(9) 0.0784(16) 0.3217(6) 0.065(6) Uiso 1 d . . .
C39 C 0.2021(15) 0.012(3) 0.4623(9) 0.093(11) Uiso 1 d . . .
C40 C 0.2188(17) 0.065(3) 0.4884(11) 0.116(13) Uiso 1 d . . .
C41 C 0.1841(17) 0.076(3) 0.5147(10) 0.111(13) Uiso 1 d . . .
C42 C 0.1350(19) 0.015(3) 0.5132(12) 0.128(15) Uiso 1 d . . .
C43 C 0.1205(15) -0.028(3) 0.4849(10) 0.095(11) Uiso 1 d . . .
C44 C 0.0734(17) -0.081(3) 0.4792(10) 0.107(13) Uiso 1 d . . .
C45 C 0.0366(19) -0.099(3) 0.5093(11) 0.126(15) Uiso 1 d . . .
C46 C -0.0108(17) -0.147(3) 0.4968(11) 0.121(14) Uiso 1 d . . .
C47 C -0.0202(14) -0.190(3) 0.4677(9) 0.093(10) Uiso 1 d . . .
C48 C 0.0153(15) -0.166(3) 0.4418(9) 0.098(11) Uiso 1 d . . .
N11 N 0.1548(12) -0.033(2) 0.4589(7) 0.089(8) Uiso 1 d . . .
N12 N 0.0594(12) -0.119(2) 0.4514(7) 0.093(9) Uiso 1 d . . .
C49 C 0.0796(15) 0.103(3) 0.4084(9) 0.097(11) Uiso 1 d . . .
C50 C 0.0513(16) 0.176(3) 0.3979(10) 0.107(12) Uiso 1 d . . .
C51 C 0.0211(18) 0.150(3) 0.3699(11) 0.122(14) Uiso 1 d . . .
C52 C 0.0201(13) 0.063(2) 0.3538(8) 0.082(9) Uiso 1 d . . .
C53 C 0.0472(14) -0.003(3) 0.3720(9) 0.092(10) Uiso 1 d . . .
C54 C 0.0494(13) -0.097(2) 0.3592(8) 0.078(9) Uiso 1 d . . .
C55 C 0.0196(17) -0.120(3) 0.3300(11) 0.115(13) Uiso 1 d . . .
C56 C 0.0251(18) -0.227(3) 0.3222(11) 0.126(15) Uiso 1 d . . .
C57 C 0.0555(15) -0.284(3) 0.3412(9) 0.096(11) Uiso 1 d . . .
C58 C 0.0839(15) -0.263(3) 0.3717(10) 0.103(12) Uiso 1 d . . .
N14 N 0.0804(12) -0.160(2) 0.3792(7) 0.097(9) Uiso 1 d . . .
N13 N 0.0800(10) 0.0096(18) 0.3994(6) 0.075(7) Uiso 1 d . . .
P1 P 0.0000 -0.4383(13) 0.2500 0.107(5) Uani 1 d S . .
F1 F 0.0450(14) -0.359(2) 0.2452(9) 0.202(13) Uiso 1 d . . .
F2 F -0.0222(13) -0.431(2) 0.2104(8) 0.187(12) Uiso 1 d . . .
F3 F 0.0412(14) -0.514(2) 0.2424(9) 0.197(13) Uiso 1 d . . .
P2 P -0.1251(4) -0.0203(8) 0.3890(2) 0.092(3) Uani 1 d . . .
F21 F -0.1354(10) -0.1090(18) 0.4103(6) 0.137(8) Uiso 1 d . . .
F22 F -0.0894(12) -0.080(2) 0.3656(7) 0.163(10) Uiso 1 d . . .
F23 F -0.1765(12) -0.045(2) 0.3662(7) 0.166(10) Uiso 1 d . . .
F24 F -0.1202(12) 0.070(2) 0.3690(8) 0.173(11) Uiso 1 d . . .
F25 F -0.1601(11) 0.035(2) 0.4129(7) 0.158(10) Uiso 1 d . . .
F26 F -0.0707(11) 0.0120(18) 0.4124(7) 0.147(9) Uiso 1 d . . .
P3 P 0.0000 0.0749(14) 0.2500 0.110(5) Uani 1 d S . .
F31 F 0.0377(15) 0.065(3) 0.2185(9) 0.215(14) Uiso 1 d . . .
F32 F 0.0000 -0.039(3) 0.2500 0.170(15) Uiso 1 d S . .
F33 F -0.050(2) 0.083(3) 0.2251(12) 0.271(19) Uiso 1 d . . .
F34 F 0.0000 0.182(4) 0.2500 0.21(2) Uiso 1 d S . .
O1W O 0.3711(7) 0.1429(12) 0.5236(4) 0.067(6) Uani 1 d . . .

loop_
_atom_site_aniso_label
_atom_site_aniso_U_11
_atom_site_aniso_U_22
_atom_site_aniso_U_33
_atom_site_aniso_U_23
_atom_site_aniso_U_13
_atom_site_aniso_U_12
Ru1 0.0336(11) 0.0501(13) 0.0348(11) 0.0010(10) 0.0072(8) -0.0045(10)
Ru2 0.0413(12) 0.0400(12) 0.0311(11) 0.0074(9) 0.0137(8) 0.0021(10)
P1 0.119(13) 0.124(13) 0.077(10) 0.000 -0.010(9) 0.000
P2 0.108(8) 0.103(8) 0.065(6) -0.004(5) 0.005(5) 0.016(6)
P3 0.065(9) 0.146(16) 0.120(13) 0.000 0.021(9) 0.000
O1W 0.073(12) 0.060(11) 0.071(13) -0.031(10) 0.029(10) -0.049(10)

loop_
_atom_type_symbol
_atom_type_description
_atom_type_scat_dispersion_real
_atom_type_scat_dispersion_imag
_atom_type_scat_source
Ru Ru -1.2594 0.8363 'International Tables Vol C Tables 4.2.6.8 and 6.1.1.4'
P P 0.1023 0.0942 'International Tables Vol C Tables 4.2.6.8 and 6.1.1.4'
F F 0.0171 0.0103 'International Tables Vol C Tables 4.2.6.8 and 6.1.1.4'
N N 0.0061 0.0033 'International Tables Vol C Tables 4.2.6.8 and 6.1.1.4'
C C 0.0033 0.0016 'International Tables Vol C Tables 4.2.6.8 and 6.1.1.4'
O O 0.0106 0.0060 'International Tables Vol C Tables 4.2.6.8 and 6.1.1.4'
H H 0.0000 0.0000 'International Tables Vol C Tables 4.2.6.8 and 6.1.1.4'

loop_
_geom_angle_atom_site_label_1
_geom_angle_atom_site_label_2
_geom_angle_atom_site_label_3
_geom_angle
_geom_angle_site_symmetry_1
_geom_angle_site_symmetry_3
_geom_angle_publ_flag
N6 Ru1 N8 95.5(11) . . ?
N6 Ru1 N10 171.1(11) . . ?
N8 Ru1 N10 90.3(11) . . ?
N6 Ru1 N9 95.5(10) . . ?
N8 Ru1 N9 94.9(10) . . ?
N10 Ru1 N9 77.3(10) . . ?
N6 Ru1 N4 78.1(11) . . ?
N8 Ru1 N4 170.3(11) . . ?
N10 Ru1 N4 96.9(11) . . ?
N9 Ru1 N4 93.0(9) . . ?
N6 Ru1 N7 91.1(10) . . ?
N8 Ru1 N7 77.7(11) . . ?
N10 Ru1 N7 96.7(11) . . ?
N9 Ru1 N7 170.5(10) . . ?
N4 Ru1 N7 95.0(11) . . ?
N11 Ru2 N13 96.5(11) . . ?
N11 Ru2 N14 171.9(11) . . ?
N13 Ru2 N14 77.4(11) . . ?
N11 Ru2 N5 86.0(11) . . ?
N13 Ru2 N5 177.3(10) . . ?
N14 Ru2 N5 100.2(11) . . ?
N11 Ru2 N2 99.0(10) . . ?
N13 Ru2 N2 101.2(10) . . ?
N14 Ru2 N2 87.5(10) . . ?
N5 Ru2 N2 77.6(10) . . ?
N11 Ru2 N12 79.2(12) . . ?
N13 Ru2 N12 87.6(10) . . ?
N14 Ru2 N12 95.1(12) . . ?
N5 Ru2 N12 93.7(11) . . ?
N2 Ru2 N12 171.2(10) . . ?
C2 C1 C6 117(3) . . ?
C2 C1 N1 127(3) . . ?
C6 C1 N1 115(3) . . ?
C5 N1 C1 113(3) . . ?
C4 C5 N1 120(4) . . ?
C5 C4 C3 119(5) . . ?
C2 C3 C4 122(4) . . ?
C3 C2 C1 117(3) . . ?
O1 C6 N4 107(2) . . ?
O1 C6 N2 110(2) . . ?
N4 C6 N2 115(2) . . ?
O1 C6 C1 104(2) . . ?
N4 C6 C1 108(2) . . ?
N2 C6 C1 112(2) . . ?
C13 N3 C7 106(3) . . ?
C13 N4 C6 118(3) . . ?
C13 N4 Ru1 117(2) . . ?
C6 N4 Ru1 125(2) . . ?
C7 N2 C6 112(3) . . ?
C7 N2 Ru2 118(2) . . ?
C6 N2 Ru2 129.0(18) . . ?
N2 C7 N3 138(4) . . ?
N2 C7 C8 113(3) . . ?
N3 C7 C8 109(3) . . ?
N4 C13 N3 130(3) . . ?
N4 C13 C14 110(3) . . ?
N3 C13 C14 118(3) . . ?
N5 C8 C12 122(3) . . ?
N5 C8 C7 117(3) . . ?
C12 C8 C7 121(3) . . ?
N5 C9 C10 122(5) . . ?
C9 C10 C11 117(6) . . ?
C12 C11 C10 114(5) . . ?
C8 C12 C11 116(4) . . ?
C9 N5 C8 121(4) . . ?
C9 N5 Ru2 124(3) . . ?
C8 N5 Ru2 112(2) . . ?
N6 C14 C15 135(3) . . ?
N6 C14 C13 116(3) . . ?
C15 C14 C13 107(3) . . ?
C14 C15 C16 105(3) . . ?
C17 C16 C15 120(4) . . ?
C16 C17 C18 122(4) . . ?
N6 C18 C17 122(4) . . ?
C14 N6 C18 114(3) . . ?
C14 N6 Ru1 118(2) . . ?
C18 N6 Ru1 128(3) . . ?
N7 C19 C20 107(3) . . ?
C21 C20 C19 127(4) . . ?
C20 C21 C22 123(4) . . ?
C23 C22 C21 114(4) . . ?
N7 C23 C22 121(3) . . ?
N7 C23 C24 120(3) . . ?
C22 C23 C24 119(3) . . ?
C25 C24 N8 120(3) . . ?
C25 C24 C23 129(3) . . ?
N8 C24 C23 111(3) . . ?
C24 C25 C26 123(3) . . ?
C25 C26 C27 116(3) . . ?
C28 C27 C26 120(4) . . ?
N8 C28 C27 122(4) . . ?
C23 N7 C19 128(3) . . ?
C23 N7 Ru1 114(2) . . ?
C19 N7 Ru1 118(2) . . ?
C28 N8 C24 119(3) . . ?
C28 N8 Ru1 124(2) . . ?
C24 N8 Ru1 117(2) . . ?
N9 C29 C30 124(4) . . ?
C29 C30 C31 120(4) . . ?
C30 C31 C32 113(4) . . ?
C33 C32 C31 116(3) . . ?
N9 C33 C32 125(3) . . ?
N9 C33 C34 117(3) . . ?
C32 C33 C34 118(3) . . ?
N10 C34 C35 121(3) . . ?
N10 C34 C33 113(2) . . ?
C35 C34 C33 124(3) . . ?
C34 C35 C36 118(3) . . ?
C35 C36 C37 118(4) . . ?
C38 C37 C36 119(4) . . ?
N10 C38 C37 123(4) . . ?
C38 N10 C34 119(3) . . ?
C38 N10 Ru1 124(2) . . ?
C34 N10 Ru1 115(2) . . ?
C33 N9 C29 121(3) . . ?
C33 N9 Ru1 116(2) . . ?
C29 N9 Ru1 123(2) . . ?
N11 C39 C40 126(4) . . ?
C39 C40 C41 119(4) . . ?
C40 C41 C42 115(4) . . ?
C43 C42 C41 119(4) . . ?
C42 C43 C44 125(4) . . ?
C42 C43 N11 123(4) . . ?
C44 C43 N11 112(4) . . ?
N12 C44 C43 124(4) . . ?
N12 C44 C45 118(4) . . ?
C43 C44 C45 118(4) . . ?
C46 C45 C44 107(4) . . ?
C47 C46 C45 129(4) . . ?
C46 C47 C48 117(4) . . ?
N12 C48 C47 115(3) . . ?
C39 N11 C43 117(3) . . ?
C39 N11 Ru2 128(3) . . ?
C43 N11 Ru2 115(2) . . ?
C44 N12 C48 131(4) . . ?
C44 N12 Ru2 109(3) . . ?
C48 N12 Ru2 119(3) . . ?
C50 C49 N13 133(4) . . ?
C49 C50 C51 108(4) . . ?
C50 C51 C52 128(4) . . ?
C53 C52 C51 111(3) . . ?
C52 C53 N13 128(3) . . ?
C52 C53 C54 118(3) . . ?
N13 C53 C54 113(3) . . ?
C55 C54 N14 126(3) . . ?
C55 C54 C53 120(3) . . ?
N14 C54 C53 114(3) . . ?
C54 C55 C56 110(4) . . ?
C57 C56 C55 122(4) . . ?
C56 C57 C58 128(4) . . ?
C57 C58 N14 110(3) . . ?
C54 N14 C58 122(3) . . ?
C54 N14 Ru2 116(2) . . ?
C58 N14 Ru2 122(2) . . ?
C53 N13 C49 110(3) . . ?
C53 N13 Ru2 119(2) . . ?
C49 N13 Ru2 131(2) . . ?
F3 P1 F3 90(3) 2 . ?
F3 P1 F1 90.6(17) 2 2 ?
F3 P1 F1 175.1(19) . 2 ?
F3 P1 F1 175.1(19) 2 . ?
F3 P1 F1 90.6(17) . . ?
F1 P1 F1 90(3) 2 . ?
F3 P1 F2 91.9(18) 2 2 ?
F3 P1 F2 93.2(18) . 2 ?
F1 P1 F2 91.7(17) 2 2 ?
F1 P1 F2 83.3(17) . 2 ?
F3 P1 F2 93.2(18) 2 . ?
F3 P1 F2 91.9(18) . . ?
F1 P1 F2 83.3(17) 2 . ?
F1 P1 F2 91.7(17) . . ?
F2 P1 F2 173(3) 2 . ?
F24 P2 F25 88.0(16) . . ?
F24 P2 F21 174.7(17) . . ?
F25 P2 F21 87.4(15) . . ?
F24 P2 F23 87.2(16) . . ?
F25 P2 F23 92.1(16) . . ?
F21 P2 F23 90.4(15) . . ?
F24 P2 F22 93.9(17) . . ?
F25 P2 F22 178.1(17) . . ?
F21 P2 F22 90.7(15) . . ?
F23 P2 F22 88.4(16) . . ?
F24 P2 F26 89.4(16) . . ?
F25 P2 F26 87.1(15) . . ?
F21 P2 F26 92.9(14) . . ?
F23 P2 F26 176.6(16) . . ?
F22 P2 F26 92.5(15) . . ?
F34 P3 F33 85.5(18) . 2 ?
F34 P3 F33 85.5(18) . . ?
F33 P3 F33 171(4) 2 . ?
F34 P3 F32 180.000(11) . . ?
F33 P3 F32 94.5(18) 2 . ?
F33 P3 F32 94.5(18) . . ?
F34 P3 F31 95.2(15) . 2 ?
F33 P3 F31 87(2) 2 2 ?
F33 P3 F31 94(2) . 2 ?
F32 P3 F31 84.8(15) . 2 ?
F34 P3 F31 95.2(15) . . ?
F33 P3 F31 94(2) 2 . ?
F33 P3 F31 87(2) . . ?
F32 P3 F31 84.8(15) . . ?
F31 P3 F31 170(3) 2 . ?

loop_
_geom_bond_atom_site_label_1
_geom_bond_atom_site_label_2
_geom_bond_distance
_geom_bond_site_symmetry_2
_geom_bond_publ_flag
Ru1 N6 2.06(3) . ?
Ru1 N8 2.07(3) . ?
Ru1 N10 2.08(3) . ?
Ru1 N9 2.08(2) . ?
Ru1 N4 2.13(3) . ?
Ru1 N7 2.15(3) . ?
Ru2 N11 2.04(3) . ?
Ru2 N13 2.04(3) . ?
Ru2 N14 2.06(3) . ?
Ru2 N5 2.10(3) . ?
Ru2 N2 2.10(2) . ?
Ru2 N12 2.12(3) . ?
C1 C2 1.38(4) . ?
C1 C6 1.50(4) . ?
C1 N1 1.54(4) . ?
N1 C5 1.47(5) . ?
C5 C4 1.33(6) . ?
C4 C3 1.62(6) . ?
C3 C2 1.27(5) . ?
O1 C6 1.43(3) . ?
C6 N4 1.46(4) . ?
C6 N2 1.47(3) . ?
N3 C13 1.35(4) . ?
N3 C7 1.36(4) . ?
N4 C13 1.29(4) . ?
N2 C7 1.26(4) . ?
C7 C8 1.51(5) . ?
C13 C14 1.64(5) . ?
C8 N5 1.37(4) . ?
C8 C12 1.47(5) . ?
C9 N5 1.27(5) . ?
C9 C10 1.48(7) . ?
C10 C11 1.53(8) . ?
C11 C12 1.49(6) . ?
C14 N6 1.25(4) . ?
C14 C15 1.47(4) . ?
C15 C16 1.49(5) . ?
C16 C17 1.34(5) . ?
C17 C18 1.38(5) . ?
C18 N6 1.35(4) . ?
C19 N7 1.42(4) . ?
C19 C20 1.45(5) . ?
C20 C21 1.26(5) . ?
C21 C22 1.45(5) . ?
C22 C23 1.37(4) . ?
C23 N7 1.35(4) . ?
C23 C24 1.45(4) . ?
C24 C25 1.39(5) . ?
C24 N8 1.45(4) . ?
C25 C26 1.42(5) . ?
C26 C27 1.44(5) . ?
C27 C28 1.44(5) . ?
C28 N8 1.36(4) . ?
C29 N9 1.30(4) . ?
C29 C30 1.36(5) . ?
C30 C31 1.45(5) . ?
C31 C32 1.54(5) . ?
C32 C33 1.39(4) . ?
C33 N9 1.27(3) . ?
C33 C34 1.48(4) . ?
C34 N10 1.35(3) . ?
C34 C35 1.41(4) . ?
C35 C36 1.43(5) . ?
C36 C37 1.44(5) . ?
C37 C38 1.36(5) . ?
C38 N10 1.35(4) . ?
C39 N11 1.33(4) . ?
C39 C40 1.36(5) . ?
C40 C41 1.42(5) . ?
C41 C42 1.49(5) . ?
C42 C43 1.35(5) . ?
C43 C44 1.39(5) . ?
C43 N11 1.39(4) . ?
C44 N12 1.30(4) . ?
C44 C45 1.59(6) . ?
C45 C46 1.42(5) . ?
C46 C47 1.36(5) . ?
C47 C48 1.45(5) . ?
C48 N12 1.31(4) . ?
C49 C50 1.31(5) . ?
C49 N13 1.39(4) . ?
C50 C51 1.39(5) . ?
C51 C52 1.42(5) . ?
C52 C53 1.36(4) . ?
C53 N13 1.36(4) . ?
C53 C54 1.45(4) . ?
C54 C55 1.41(5) . ?
C54 N14 1.41(4) . ?
C55 C56 1.57(6) . ?
C56 C57 1.33(5) . ?
C57 C58 1.43(5) . ?
C58 N14 1.51(4) . ?
P1 F3 1.52(3) 2 ?
P1 F3 1.52(3) . ?
P1 F1 1.61(3) 2 ?
P1 F1 1.61(3) . ?
P1 F2 1.69(3) 2 ?
P1 F2 1.69(3) . ?
P2 F24 1.54(3) . ?
P2 F25 1.55(3) . ?
P2 F21 1.57(3) . ?
P2 F23 1.57(3) . ?
P2 F22 1.58(3) . ?
P2 F26 1.67(3) . ?
P3 F34 1.54(5) . ?
P3 F33 1.57(5) 2 ?
P3 F33 1.57(5) . ?
P3 F32 1.63(5) . ?
P3 F31 1.64(4) 2 ?
P3 F31 1.64(4) . ?
